data_2227047
loop_
_publ_author_name
'Suthiram, Janine'
'Zeevaart, Jan Rijn'
'Visser, Hendrik G.'
'Roodt, Andreas'

_publ_section_title
;
 Tetraethylammonium
 tricarbonylchlorido(quinoxaline-2-carboxylato-\k^2^<i>N</i>^1^,<i>O</i>)rhenate(I)
;
_journal_coeditor_code PV2307
_journal_issue 8
_journal_name_full 'Acta Crystallographica Section E'
_journal_page_first m1042
_journal_page_last m1043
_journal_paper_doi 10.1107/S160053681002893X
_journal_volume 66
_journal_year 2010
_chemical_formula_iupac '(C8 H20 N) [Re (C9 H5 N2 O2) Cl (C O)3]'
_chemical_formula_moiety 'C8 H20 N +, C12 H5 Cl N2 O5 Re -'
_chemical_formula_sum 'C20 H25 Cl N3 O5 Re'
_chemical_formula_weight 609.0808
_chemical_name_systematic
;
Tetraethylammonium tricarbonylchlorido(quinoxaline-2-
carboxylato-\k^2^<i>N</i>^1^,<i>O</i>)rhenate(I)
;
_space_group_IT_number 2
_symmetry_cell_setting triclinic
_symmetry_space_group_name_Hall '-P 1'
_symmetry_space_group_name_H-M 'P -1'
_audit_creation_method 'WinGX routine CIF_UPDATE'
_cell_angle_alpha 97.433(5)
_cell_angle_beta 103.141(5)
_cell_angle_gamma 90.686(5)
_cell_formula_units_Z 2
_cell_length_a 8.402(5)
_cell_length_b 10.077(5)
_cell_length_c 13.495(5)
_cell_measurement_reflns_used 9175
_cell_measurement_temperature 100(2)
_cell_measurement_theta_max 28.3
_cell_measurement_theta_min 2.73
_cell_volume 1102.3(9)
_computing_cell_refinement 'SAINT-Plus (Bruker, 2004)'
_computing_data_collection 'APEX2 (Bruker, 2005)'
_computing_data_reduction 'SAINT-Plus and XPREP (Bruker, 2004)'
_computing_molecular_graphics 'DIAMOND (Brandenburg & Putz, 2005)'
_computing_publication_material 'WinGX (Farrugia, 1999)'
_computing_structure_refinement 'SHELXL97 (Sheldrick, 2008)'
_computing_structure_solution 'SIR97 (Altomare <i>et al.</i>, 1999)'
_diffrn_ambient_temperature 100(2)
_diffrn_measured_fraction_theta_full 0.994
_diffrn_measured_fraction_theta_max 0.994
_diffrn_measurement_device_type
;
Bruker X8 APEXII 4K Kappa CCD
;
_diffrn_measurement_method '\f & \w scans'
_diffrn_radiation_monochromator graphite
_diffrn_radiation_source 'sealed tube'
_diffrn_radiation_type MoK\a
_diffrn_radiation_wavelength 0.71069
_diffrn_reflns_av_R_equivalents 0.054
_diffrn_reflns_limit_h_max 10
_diffrn_reflns_limit_h_min -11
_diffrn_reflns_limit_k_max 13
_diffrn_reflns_limit_k_min -13
_diffrn_reflns_limit_l_max 17
_diffrn_reflns_limit_l_min -17
_diffrn_reflns_number 22501
_diffrn_reflns_theta_full 28.32
_diffrn_reflns_theta_max 28.32
_diffrn_reflns_theta_min 2.04
_exptl_absorpt_coefficient_mu 5.669
_exptl_absorpt_correction_T_max 0.324
_exptl_absorpt_correction_T_min 0.169
_exptl_absorpt_correction_type multi-scan
_exptl_absorpt_process_details
;
(SADABS; Bruker, 2004)
;
_exptl_crystal_colour red
_exptl_crystal_density_diffrn 1.835
_exptl_crystal_density_method 'not measured'
_exptl_crystal_description Cuboid
_exptl_crystal_F_000 596
_exptl_crystal_size_max 0.328
_exptl_crystal_size_mid 0.286
_exptl_crystal_size_min 0.198
_refine_diff_density_max 1.744
_refine_diff_density_min -1.036
_refine_ls_extinction_method none
_refine_ls_goodness_of_fit_ref 1.072
_refine_ls_hydrogen_treatment constr
_refine_ls_matrix_type full
_refine_ls_number_parameters 275
_refine_ls_number_reflns 5458
_refine_ls_number_restraints 12
_refine_ls_restrained_S_all 1.071
_refine_ls_R_factor_gt 0.0273
_refine_ls_shift/su_max 0.003
_refine_ls_structure_factor_coef Fsqd
_refine_ls_weighting_details 'calc w=1/[\s^2^(Fo^2^)+(0.0211P)^2^+1.8438P] where P=(Fo^2^+2Fc^2^)/3'
_refine_ls_weighting_scheme calc
_refine_ls_wR_factor_ref 0.0654
_reflns_number_gt 4988
_reflns_number_total 5458
_reflns_threshold_expression I>2\s(I)
_cod_data_source_file pv2307.cif
_cod_data_source_block I
_cod_database_code 2227047
_cod_database_fobs_code 2227047

loop_
_symmetry_equiv_pos_as_xyz
'x, y, z'
'-x, -y, -z'

loop_
_atom_site_type_symbol
_atom_site_label
_atom_site_fract_x
_atom_site_fract_y
_atom_site_fract_z
_atom_site_U_iso_or_equiv
_atom_site_adp_type
_atom_site_calc_flag
_atom_site_refinement_flags
_atom_site_occupancy
_atom_site_disorder_assembly
_atom_site_disorder_group
Re Re1 0.528310(18) 0.255408(14) 0.783120(11) 0.01364(5) Uani d . 1 . .
Cl Cl1 0.81842(12) 0.20551(10) 0.85067(7) 0.0205(2) Uani d . 1 . .
O O3 0.1770(4) 0.3314(3) 0.6974(2) 0.0304(7) Uani d U 1 . .
C C3 0.3080(5) 0.3001(4) 0.7268(3) 0.0208(8) Uani d U 1 . .
N N3 0.0788(4) 0.7963(3) 0.8126(2) 0.0139(6) Uani d . 1 . .
O O1 0.4040(4) 0.1531(3) 0.9570(2) 0.0279(7) Uani d . 1 . .
O O4 0.5167(3) 0.0596(3) 0.6987(2) 0.0182(6) Uani d . 1 . .
N N1 0.6229(4) 0.2820(3) 0.6466(2) 0.0124(6) Uani d . 1 . .
O O2 0.5953(4) 0.5310(3) 0.9133(2) 0.0290(7) Uani d U 1 . .
C C2 0.5683(5) 0.4271(4) 0.8632(3) 0.0191(8) Uani d U 1 . .
C C13 -0.0041(5) 0.8729(4) 0.8902(3) 0.0162(8) Uani d . 1 . .
H H13A 0.0418 0.8469 0.9572 0.019 Uiso calc R 1 . .
H H13B 0.0218 0.9677 0.894 0.019 Uiso calc R 1 . .
C C15 0.0262(5) 0.6478(4) 0.7929(3) 0.0198(8) Uani d . 1 . .
H H15A -0.091 0.6396 0.7647 0.024 Uiso calc R 1 . .
H H15B 0.0784 0.6037 0.7411 0.024 Uiso calc R 1 . .
C C1 0.4532(5) 0.1938(4) 0.8923(3) 0.0195(8) Uani d . 1 . .
C C20 0.0905(5) 0.9922(4) 0.7091(3) 0.0236(9) Uani d . 1 . .
H H20A 0.0551 1.0511 0.7609 0.035 Uiso calc R 1 . .
H H20B 0.0466 1.0193 0.643 0.035 Uiso calc R 1 . .
H H20C 0.2078 0.9963 0.7229 0.035 Uiso calc R 1 . .
C C14 -0.1876(5) 0.8518(4) 0.8673(3) 0.0214(8) Uani d . 1 . .
H H14A -0.2342 0.8703 0.799 0.032 Uiso calc R 1 . .
H H14B -0.2305 0.911 0.9156 0.032 Uiso calc R 1 . .
H H14C -0.2148 0.7607 0.8729 0.032 Uiso calc R 1 . .
C C18 0.3657(5) 0.7536(5) 0.7873(4) 0.0311(10) Uani d . 1 . .
H H18A 0.3362 0.66 0.7679 0.047 Uiso calc R 1 . .
H H18B 0.4789 0.7645 0.8227 0.047 Uiso calc R 1 . .
H H18C 0.3486 0.7974 0.7269 0.047 Uiso calc R 1 . .
C C19 0.0298(5) 0.8491(4) 0.7098(3) 0.0160(8) Uani d . 1 . .
H H19A -0.0886 0.8444 0.6882 0.019 Uiso calc R 1 . .
H H19B 0.071 0.7903 0.6594 0.019 Uiso calc R 1 . .
C C16 0.0657(6) 0.5747(4) 0.8857(4) 0.0296(10) Uani d . 1 . .
H H16A 0.1822 0.5716 0.909 0.044 Uiso calc R 1 . .
H H16B 0.0185 0.4852 0.8677 0.044 Uiso calc R 1 . .
H H16C 0.0215 0.621 0.9395 0.044 Uiso calc R 1 . .
C C17 0.2609(5) 0.8150(4) 0.8572(3) 0.0207(8) Uani d . 1 . .
H H17A 0.2872 0.7761 0.9207 0.025 Uiso calc R 1 . .
H H17B 0.2889 0.9102 0.874 0.025 Uiso calc R 1 . .
O O5 0.6377(4) -0.0666(3) 0.5901(2) 0.0236(6) Uani d . 1 . .
N N2 0.7964(4) 0.2711(3) 0.4892(3) 0.0185(7) Uani d . 1 . .
C C12 0.6622(4) 0.3988(3) 0.6110(3) 0.0116(7) Uani d . 1 . .
C C10 0.6387(5) 0.6348(4) 0.6071(3) 0.0155(7) Uani d . 1 . .
H H10 0.5979 0.716 0.629 0.019 Uiso calc R 1 . .
C C11 0.6071(4) 0.5229(4) 0.6470(3) 0.0141(7) Uani d . 1 . .
H H11 0.5489 0.5285 0.6983 0.017 Uiso calc R 1 . .
C C5 0.6598(5) 0.1677(4) 0.5993(3) 0.0143(7) Uani d . 1 . .
C C6 0.7465(5) 0.1632(4) 0.5210(3) 0.0184(8) Uani d . 1 . .
H H6 0.7696 0.0799 0.4902 0.022 Uiso calc R 1 . .
C C7 0.7515(4) 0.3910(4) 0.5336(3) 0.0139(7) Uani d . 1 . .
C C4 0.6025(5) 0.0410(4) 0.6313(3) 0.0167(8) Uani d . 1 . .
C C8 0.7889(5) 0.5102(4) 0.4965(3) 0.0159(7) Uani d . 1 . .
H H8 0.8515 0.5073 0.4477 0.019 Uiso calc R 1 . .
C C9 0.7334(4) 0.6286(4) 0.5322(3) 0.0163(8) Uani d . 1 . .
H H9 0.7577 0.7064 0.5073 0.02 Uiso calc R 1 . .

loop_
_atom_site_aniso_label
_atom_site_aniso_U_11
_atom_site_aniso_U_22
_atom_site_aniso_U_33
_atom_site_aniso_U_12
_atom_site_aniso_U_13
_atom_site_aniso_U_23
Re1 0.01848(8) 0.01209(8) 0.01132(8) -0.00015(5) 0.00457(6) 0.00329(5)
Cl1 0.0230(5) 0.0222(5) 0.0152(5) 0.0047(4) 0.0008(4) 0.0037(4)
O3 0.0226(16) 0.0426(19) 0.0309(18) 0.0056(14) 0.0086(14) 0.0175(15)
C3 0.029(2) 0.024(2) 0.012(2) -0.0069(17) 0.0097(17) 0.0064(16)
N3 0.0119(15) 0.0165(15) 0.0126(16) 0.0013(12) 0.0022(12) 0.0002(12)
O1 0.0362(18) 0.0315(17) 0.0191(16) -0.0072(14) 0.0108(13) 0.0076(13)
O4 0.0267(15) 0.0127(12) 0.0158(14) -0.0025(11) 0.0051(12) 0.0044(10)
N1 0.0110(14) 0.0142(14) 0.0113(16) -0.0001(11) 0.0009(12) 0.0025(12)
O2 0.049(2) 0.0187(15) 0.0196(16) 0.0003(14) 0.0098(14) -0.0005(12)
C2 0.025(2) 0.023(2) 0.0120(19) 0.0013(16) 0.0061(16) 0.0083(16)
C13 0.0191(19) 0.0191(18) 0.0112(19) 0.0039(15) 0.0058(15) 0.0009(14)
C15 0.022(2) 0.0164(18) 0.018(2) -0.0023(15) 0.0019(16) -0.0025(15)
C1 0.021(2) 0.0199(19) 0.017(2) -0.0021(15) 0.0020(16) 0.0022(15)
C20 0.028(2) 0.024(2) 0.021(2) 0.0015(17) 0.0094(18) 0.0061(17)
C14 0.020(2) 0.024(2) 0.023(2) 0.0041(16) 0.0096(17) 0.0043(17)
C18 0.019(2) 0.041(3) 0.032(3) 0.0088(19) 0.0047(19) 0.003(2)
C19 0.0155(18) 0.0215(19) 0.0111(19) 0.0023(15) 0.0031(14) 0.0023(15)
C16 0.040(3) 0.019(2) 0.027(2) -0.0015(18) 0.000(2) 0.0060(18)
C17 0.0113(18) 0.028(2) 0.019(2) -0.0025(15) -0.0029(15) 0.0030(17)
O5 0.0395(18) 0.0115(13) 0.0188(15) 0.0045(12) 0.0046(13) 0.0015(11)
N2 0.0205(17) 0.0208(16) 0.0154(17) 0.0051(13) 0.0069(13) 0.0020(13)
C12 0.0146(17) 0.0127(16) 0.0062(17) -0.0021(13) -0.0012(13) 0.0028(13)
C10 0.0173(18) 0.0115(16) 0.0144(19) -0.0003(14) -0.0027(15) 0.0011(14)
C11 0.0140(17) 0.0175(17) 0.0093(18) 0.0012(14) -0.0004(14) 0.0019(14)
C5 0.0169(18) 0.0162(17) 0.0080(18) 0.0031(14) -0.0016(14) 0.0025(14)
C6 0.023(2) 0.0172(18) 0.015(2) 0.0064(15) 0.0056(16) 0.0002(15)
C7 0.0134(17) 0.0166(17) 0.0106(18) 0.0023(14) 0.0003(14) 0.0026(14)
C4 0.022(2) 0.0128(17) 0.0136(19) 0.0011(14) -0.0012(15) 0.0040(14)
C8 0.0151(18) 0.0208(18) 0.0115(19) -0.0007(14) -0.0005(14) 0.0071(15)
C9 0.0154(18) 0.0160(17) 0.016(2) -0.0038(14) -0.0023(15) 0.0059(14)

loop_
_atom_type_symbol
_atom_type_description
_atom_type_scat_dispersion_real
_atom_type_scat_dispersion_imag
_atom_type_scat_source
C C 0.0033 0.0016 'International Tables Vol C Tables 4.2.6.8 and 6.1.1.4'
H H 0 0 'International Tables Vol C Tables 4.2.6.8 and 6.1.1.4'
N N 0.0061 0.0033 'International Tables Vol C Tables 4.2.6.8 and 6.1.1.4'
O O 0.0106 0.006 'International Tables Vol C Tables 4.2.6.8 and 6.1.1.4'
Cl Cl 0.1484 0.1585 'International Tables Vol C Tables 4.2.6.8 and 6.1.1.4'
Re Re -1.0185 7.231 'International Tables Vol C Tables 4.2.6.8 and 6.1.1.4'

loop_
_geom_angle_atom_site_label_1
_geom_angle_atom_site_label_2
_geom_angle_atom_site_label_3
_geom_angle_site_symmetry_1
_geom_angle_site_symmetry_3
_geom_angle
_geom_angle_publ_flag
C1 Re1 C2 . . 88.06(17) ?
C1 Re1 C3 . . 88.08(17) ?
C2 Re1 C3 . . 90.12(17) ?
C1 Re1 O4 . . 93.58(14) ?
C2 Re1 O4 . . 172.60(14) ?
C3 Re1 O4 . . 97.15(15) ?
C1 Re1 N1 . . 167.94(14) ?
C2 Re1 N1 . . 103.18(14) ?
C3 Re1 N1 . . 96.14(14) ?
O4 Re1 N1 . . 74.71(11) ?
C1 Re1 Cl1 . . 94.68(13) ?
C2 Re1 Cl1 . . 88.98(13) ?
C3 Re1 Cl1 . . 177.06(11) ?
O4 Re1 Cl1 . . 83.70(8) ?
N1 Re1 Cl1 . . 81.35(8) ?
O3 C3 Re1 . . 176.6(4) ?
C17 N3 C19 . . 111.5(3) ?
C17 N3 C13 . . 106.6(3) ?
C19 N3 C13 . . 110.3(3) ?
C17 N3 C15 . . 110.7(3) ?
C19 N3 C15 . . 106.6(3) ?
C13 N3 C15 . . 111.2(3) ?
C4 O4 Re1 . . 117.4(2) ?
C5 N1 C12 . . 117.2(3) ?
C5 N1 Re1 . . 112.5(2) ?
C12 N1 Re1 . . 129.9(2) ?
O2 C2 Re1 . . 178.7(4) ?
C14 C13 N3 . . 115.2(3) ?
C14 C13 H13A . . 108.5 ?
N3 C13 H13A . . 108.5 ?
C14 C13 H13B . . 108.5 ?
N3 C13 H13B . . 108.5 ?
H13A C13 H13B . . 107.5 ?
C16 C15 N3 . . 115.3(3) ?
C16 C15 H15A . . 108.4 ?
N3 C15 H15A . . 108.4 ?
C16 C15 H15B . . 108.4 ?
N3 C15 H15B . . 108.4 ?
H15A C15 H15B . . 107.5 ?
O1 C1 Re1 . . 177.9(4) ?
C19 C20 H20A . . 109.5 ?
C19 C20 H20B . . 109.5 ?
H20A C20 H20B . . 109.5 ?
C19 C20 H20C . . 109.5 ?
H20A C20 H20C . . 109.5 ?
H20B C20 H20C . . 109.5 ?
C13 C14 H14A . . 109.5 ?
C13 C14 H14B . . 109.5 ?
H14A C14 H14B . . 109.5 ?
C13 C14 H14C . . 109.5 ?
H14A C14 H14C . . 109.5 ?
H14B C14 H14C . . 109.5 ?
C17 C18 H18A . . 109.5 ?
C17 C18 H18B . . 109.5 ?
H18A C18 H18B . . 109.5 ?
C17 C18 H18C . . 109.5 ?
H18A C18 H18C . . 109.5 ?
H18B C18 H18C . . 109.5 ?
N3 C19 C20 . . 115.4(3) ?
N3 C19 H19A . . 108.4 ?
C20 C19 H19A . . 108.4 ?
N3 C19 H19B . . 108.4 ?
C20 C19 H19B . . 108.4 ?
H19A C19 H19B . . 107.5 ?
C15 C16 H16A . . 109.5 ?
C15 C16 H16B . . 109.5 ?
H16A C16 H16B . . 109.5 ?
C15 C16 H16C . . 109.5 ?
H16A C16 H16C . . 109.5 ?
H16B C16 H16C . . 109.5 ?
N3 C17 C18 . . 114.5(3) ?
N3 C17 H17A . . 108.6 ?
C18 C17 H17A . . 108.6 ?
N3 C17 H17B . . 108.6 ?
C18 C17 H17B . . 108.6 ?
H17A C17 H17B . . 107.6 ?
C6 N2 C7 . . 115.9(3) ?
N1 C12 C11 . . 120.9(3) ?
N1 C12 C7 . . 119.3(3) ?
C11 C12 C7 . . 119.7(3) ?
C11 C10 C9 . . 120.4(3) ?
C11 C10 H10 . . 119.8 ?
C9 C10 H10 . . 119.8 ?
C10 C11 C12 . . 120.1(4) ?
C10 C11 H11 . . 120 ?
C12 C11 H11 . . 120 ?
N1 C5 C6 . . 121.8(3) ?
N1 C5 C4 . . 117.0(3) ?
C6 C5 C4 . . 121.1(3) ?
N2 C6 C5 . . 123.3(3) ?
N2 C6 H6 . . 118.4 ?
C5 C6 H6 . . 118.4 ?
N2 C7 C12 . . 122.2(3) ?
N2 C7 C8 . . 118.7(3) ?
C12 C7 C8 . . 119.0(3) ?
O5 C4 O4 . . 127.0(4) ?
O5 C4 C5 . . 118.5(4) ?
O4 C4 C5 . . 114.5(3) ?
C9 C8 C7 . . 120.1(4) ?
C9 C8 H8 . . 120 ?
C7 C8 H8 . . 120 ?
C8 C9 C10 . . 120.6(3) ?
C8 C9 H9 . . 119.7 ?
C10 C9 H9 . . 119.7 ?

loop_
_geom_bond_atom_site_label_1
_geom_bond_atom_site_label_2
_geom_bond_site_symmetry_2
_geom_bond_distance
_geom_bond_publ_flag
Re1 C1 . 1.899(4) ?
Re1 C2 . 1.900(4) ?
Re1 C3 . 1.917(5) ?
Re1 O4 . 2.136(3) ?
Re1 N1 . 2.211(3) ?
Re1 Cl1 . 2.4825(16) ?
O3 C3 . 1.145(5) ?
N3 C17 . 1.511(5) ?
N3 C19 . 1.521(5) ?
N3 C13 . 1.521(5) ?
N3 C15 . 1.527(5) ?
O1 C1 . 1.164(5) ?
O4 C4 . 1.281(5) ?
N1 C5 . 1.319(5) ?
N1 C12 . 1.390(4) ?
O2 C2 . 1.160(5) ?
C13 C14 . 1.508(5) ?
C13 H13A . 0.97 ?
C13 H13B . 0.97 ?
C15 C16 . 1.510(6) ?
C15 H15A . 0.97 ?
C15 H15B . 0.97 ?
C20 C19 . 1.526(5) ?
C20 H20A . 0.96 ?
C20 H20B . 0.96 ?
C20 H20C . 0.96 ?
C14 H14A . 0.96 ?
C14 H14B . 0.96 ?
C14 H14C . 0.96 ?
C18 C17 . 1.513(6) ?
C18 H18A . 0.96 ?
C18 H18B . 0.96 ?
C18 H18C . 0.96 ?
C19 H19A . 0.97 ?
C19 H19B . 0.97 ?
C16 H16A . 0.96 ?
C16 H16B . 0.96 ?
C16 H16C . 0.96 ?
C17 H17A . 0.97 ?
C17 H17B . 0.97 ?
O5 C4 . 1.225(4) ?
N2 C6 . 1.315(5) ?
N2 C7 . 1.374(5) ?
C12 C11 . 1.405(5) ?
C12 C7 . 1.413(5) ?
C10 C11 . 1.360(5) ?
C10 C9 . 1.417(5) ?
C10 H10 . 0.93 ?
C11 H11 . 0.93 ?
C5 C6 . 1.410(5) ?
C5 C4 . 1.506(5) ?
C6 H6 . 0.93 ?
C7 C8 . 1.417(5) ?
C8 C9 . 1.356(5) ?
C8 H8 . 0.93 ?
C9 H9 . 0.93 ?

loop_
_geom_hbond_atom_site_label_D
_geom_hbond_atom_site_label_H
_geom_hbond_atom_site_label_A
_geom_hbond_site_symmetry_A
_geom_hbond_distance_DH
_geom_hbond_distance_HA
_geom_hbond_distance_DA
_geom_hbond_angle_DHA
C10 H10 O5 1_565 0.93 2.35 3.046(5) 131

loop_
_geom_torsion_atom_site_label_1
_geom_torsion_atom_site_label_2
_geom_torsion_atom_site_label_3
_geom_torsion_atom_site_label_4
_geom_torsion_site_symmetry_1
_geom_torsion_site_symmetry_2
_geom_torsion_site_symmetry_3
_geom_torsion_site_symmetry_4
_geom_torsion
_geom_torsion_publ_flag
C1 Re1 O4 C4 . . . . -159.2(3) ?
C3 Re1 O4 C4 . . . . 112.3(3) ?
Cl1 Re1 O4 C4 . . . . -64.9(3) ?
C2 Re1 N1 C5 . . . . 157.7(3) ?
C3 Re1 N1 C5 . . . . -110.7(3) ?
Cl1 Re1 N1 C5 . . . . 70.8(2) ?
C1 Re1 N1 C12 . . . . -174.0(6) ?
C3 Re1 N1 C12 . . . . 76.0(3) ?
O4 Re1 N1 C12 . . . . 171.8(3) ?
Cl1 Re1 N1 C12 . . . . -102.4(3) ?
C17 N3 C13 C14 . . . . -172.0(3) ?
C19 N3 C13 C14 . . . . 66.8(4) ?
C15 N3 C13 C14 . . . . -51.2(4) ?
C17 N3 C15 C16 . . . . 57.8(5) ?
C19 N3 C15 C16 . . . . 179.3(3) ?
C13 N3 C15 C16 . . . . -60.5(4) ?
C17 N3 C19 C20 . . . . -51.7(4) ?
C13 N3 C19 C20 . . . . 66.6(4) ?
C15 N3 C19 C20 . . . . -172.6(3) ?
C19 N3 C17 C18 . . . . -55.5(4) ?
C13 N3 C17 C18 . . . . -176.0(3) ?
C15 N3 C17 C18 . . . . 63.0(4) ?
C5 N1 C12 C11 . . . . 171.0(3) ?
Re1 N1 C12 C7 . . . . 167.3(2) ?
N1 C12 C11 C10 . . . . -176.3(3) ?
Re1 N1 C5 C6 . . . . -169.4(3) ?
C12 N1 C5 C4 . . . . -174.2(3) ?
Re1 N1 C5 C4 . . . . 11.5(4) ?
C4 C5 C6 N2 . . . . 178.8(4) ?
C6 N2 C7 C8 . . . . -174.6(3) ?
C11 C12 C7 N2 . . . . -174.3(3) ?
N1 C12 C7 C8 . . . . 179.0(3) ?
Re1 O4 C4 O5 . . . . 164.6(3) ?
N1 C5 C4 O5 . . . . -178.6(3) ?
C6 C5 C4 O4 . . . . -175.9(3) ?
N2 C7 C8 C9 . . . . 174.1(3) ?
